data_4515021
loop_
_publ_author_name
'T\'oth, Bal\'azs L'
'B\'eke, Ferenc'
'Egyed, Orsolya'
'B\'enyei, Attila'
'Stirling, Andr\'as'
'Nov\'ak, Zolt\'an'

_publ_section_title
;
 Synthesis of Multifunctional Aryl(trifloxyalkenyl)iodonium Triflate
 Salts.
;
_journal_issue 5
_journal_name_full 'ACS omega'
_journal_page_first 9188
_journal_page_last 9197
_journal_paper_doi 10.1021/acsomega.9b00728
_journal_volume 4
_journal_year 2019
_chemical_formula_moiety 'C15 H19 F3 I O3 S, C F3 O3 S'
_chemical_formula_sum 'C16 H19 F6 I O6 S2'
_chemical_formula_weight 612.33
_chemical_name_common 'Nov\'ak Z BF291'
_space_group_crystal_system triclinic
_space_group_IT_number 2
_space_group_name_Hall '-P 1'
_space_group_name_H-M_alt 'P -1'
_symmetry_space_group_name_Hall '-P 1'
_symmetry_space_group_name_H-M 'P -1'
_atom_sites_solution_hydrogens geom
_atom_sites_solution_primary direct
_atom_sites_solution_secondary difmap
_cell_angle_alpha 89.296(11)
_cell_angle_beta 82.761(11)
_cell_angle_gamma 84.798(10)
_cell_formula_units_Z 2
_cell_length_a 8.105(2)
_cell_length_b 12.148(4)
_cell_length_c 12.290(4)
_cell_measurement_reflns_used 8236
_cell_measurement_temperature 298.(2)
_cell_measurement_theta_max 26.2794
_cell_measurement_theta_min 2.3751
_cell_volume 1195.5(6)
_computing_cell_refinement 'SAINT V8.38A (Bruker AXS Inc., 2017)'
_computing_data_collection 'APEX3 v2017.3--0 (Bruker AXS Inc., 2017))'
_computing_data_reduction 'SAINT V8.38A (Bruker AXS Inc., 2017)'
_computing_molecular_graphics 'Bruker SHELXTL'
_computing_publication_material 'Bruker SHELXTL'
_computing_structure_refinement 'SHELXL-2016/6 (Sheldrick, 2016)'
_computing_structure_solution 'SHELXS-97 (Sheldrick 2008)'
_diffrn_ambient_temperature 298.(2)
_diffrn_detector_area_resol_mean 7.3910
_diffrn_measured_fraction_theta_full 0.966
_diffrn_measured_fraction_theta_max 0.966
_diffrn_measurement_device_type 'Bruker D8 Venture'
_diffrn_measurement_method '\f and \w scans'
_diffrn_radiation_monochromator 'multilayer mirror'
_diffrn_radiation_type ' Mo K\a'
_diffrn_radiation_wavelength 0.71073
_diffrn_reflns_av_R_equivalents 0.0241
_diffrn_reflns_av_unetI/netI 0.0336
_diffrn_reflns_limit_h_max 10
_diffrn_reflns_limit_h_min -10
_diffrn_reflns_limit_k_max 14
_diffrn_reflns_limit_k_min -15
_diffrn_reflns_limit_l_max 15
_diffrn_reflns_limit_l_min -15
_diffrn_reflns_number 11221
_diffrn_reflns_theta_full 26.36
_diffrn_reflns_theta_max 26.36
_diffrn_reflns_theta_min 2.37
_diffrn_source 'sealed tube microsource'
_diffrn_source_type 'INCOATEC I\mS 3.0'
_exptl_absorpt_coefficient_mu 1.588
_exptl_absorpt_correction_T_max 0.75
_exptl_absorpt_correction_T_min 0.63
_exptl_absorpt_correction_type multi-scan
_exptl_absorpt_process_details
;
SADABS-2016/2 - Bruker AXS area detector scaling and absorption correction
;
_exptl_crystal_colour colourless
_exptl_crystal_density_diffrn 1.701
_exptl_crystal_density_method 'not measured'
_exptl_crystal_description prism
_exptl_crystal_F_000 604
_exptl_crystal_size_max 0.278
_exptl_crystal_size_mid 0.197
_exptl_crystal_size_min 0.044
_refine_diff_density_max 2.029
_refine_diff_density_min -1.683
_refine_ls_extinction_coef 0.246(13)
_refine_ls_extinction_method 'SHELXL-2016/6 (Sheldrick 2016)'
_refine_ls_goodness_of_fit_ref 1.259
_refine_ls_hydrogen_treatment constr
_refine_ls_matrix_type full
_refine_ls_number_parameters 282
_refine_ls_number_reflns 4719
_refine_ls_number_restraints 0
_refine_ls_restrained_S_all 1.259
_refine_ls_R_factor_all 0.0754
_refine_ls_R_factor_gt 0.0605
_refine_ls_shift/su_max 0.001
_refine_ls_shift/su_mean 0.000
_refine_ls_structure_factor_coef Fsqd
_refine_ls_weighting_details 'w=1/[\s^2^(Fo^2^)+(0.1203P)^2^] where P=(Fo^2^+2Fc^2^)/3'
_refine_ls_weighting_scheme calc
_refine_ls_wR_factor_gt 0.1413
_refine_ls_wR_factor_ref 0.1703
_reflns_number_gt 4400
_reflns_number_total 4719
_reflns_threshold_expression 'I > 2\s(I)'
_cod_data_source_file ao9b00728_si_002.cif
_cod_data_source_block 7d
_cod_database_code 4515021
_publcif_datablock.id {5b417be5-47a9-44b6-a702-1481b85dc537}

loop_
_space_group_symop_operation_xyz
'x, y, z'
'-x, -y, -z'

loop_
_atom_site_type_symbol
_atom_site_label
_atom_site_fract_x
_atom_site_fract_y
_atom_site_fract_z
_atom_site_U_iso_or_equiv
_atom_site_adp_type
_atom_site_calc_flag
_atom_site_refinement_flags_adp
_atom_site_refinement_flags_posn
_atom_site_occupancy
C C1 0.4621(5) 0.6186(4) 0.3278(3) 0.0489(8) Uani d . . 1
H H1 0.564308 0.580343 0.303224 0.059 Uiso calc U R 1
C C2 0.4546(5) 0.7267(4) 0.3403(3) 0.0481(8) Uani d . . 1
C C3 0.3126(6) 0.8107(4) 0.3757(4) 0.0586(10) Uani d . . 1
H H3A 0.326095 0.838459 0.447387 0.07 Uiso calc U R 1
H H3B 0.209361 0.77514 0.382747 0.07 Uiso calc U R 1
C C4 0.2986(7) 0.9087(4) 0.2961(6) 0.0698(14) Uani d . . 1
H H4A 0.203459 0.959069 0.324241 0.084 Uiso calc U R 1
H H4B 0.39777 0.948117 0.294404 0.084 Uiso calc U R 1
C C5 0.2793(7) 0.8777(5) 0.1818(5) 0.0676(12) Uani d . . 1
H H5A 0.183143 0.835406 0.183145 0.081 Uiso calc U R 1
H H5B 0.377204 0.830747 0.151572 0.081 Uiso calc U R 1
C C6 0.2573(8) 0.9774(6) 0.1080(7) 0.0798(16) Uani d . . 1
H H6A 0.348548 1.022961 0.112507 0.096 Uiso calc U R 1
H H6B 0.154453 1.020878 0.13545 0.096 Uiso calc U R 1
C C7 0.2518(11) 0.9497(7) -0.0130(6) 0.099(2) Uani d . . 1
H H7A 0.353138 0.904645 -0.040492 0.118 Uiso calc U R 1
H H7B 0.158116 0.906564 -0.018392 0.118 Uiso calc U R 1
C C8 0.2349(13) 1.0536(10) -0.0852(9) 0.131(4) Uani d . . 1
H H8A 0.144755 1.103828 -0.052069 0.197 Uiso calc U R 1
H H8B 0.212387 1.032894 -0.156605 0.197 Uiso calc U R 1
H H8C 0.336976 1.088915 -0.091803 0.197 Uiso calc U R 1
C C10 0.7459(12) 0.8709(7) 0.4608(10) 0.110(3) Uani d . . 1
C C11 0.2734(5) 0.4759(4) 0.1983(4) 0.0552(10) Uani d . . 1
C C12 0.1953(9) 0.5396(7) 0.1238(5) 0.0848(18) Uani d . . 1
H H12 0.129948 0.604299 0.14575 0.102 Uiso calc U R 1
C C13 0.2151(12) 0.5066(10) 0.0165(6) 0.112(3) Uani d . . 1
H H13 0.166247 0.548856 -0.036531 0.135 Uiso calc U R 1
C C14 0.3126(13) 0.4058(11) -0.0110(7) 0.129(4) Uani d . . 1
H H14 0.327738 0.381441 -0.083323 0.154 Uiso calc U R 1
C C15 0.3830(14) 0.3454(9) 0.0646(8) 0.126(3) Uani d . . 1
H H15 0.443225 0.278537 0.0439 0.151 Uiso calc U R 1
C C16 0.3703(10) 0.3780(7) 0.1719(7) 0.095(2) Uani d . . 1
H H16 0.42348 0.336813 0.22376 0.114 Uiso calc U R 1
C C20 -0.1397(9) 0.2537(6) 0.2692(6) 0.0832(17) Uani d . . 1
O O11 0.6082(4) 0.7761(3) 0.3118(3) 0.0594(8) Uani d . . 1
O O12 0.7547(6) 0.6577(3) 0.4383(4) 0.0880(13) Uani d . . 1
O O13 0.9069(5) 0.7655(5) 0.2968(5) 0.1025(16) Uani d . . 1
O O21 -0.1916(6) 0.4635(4) 0.2502(3) 0.0828(12) Uani d . . 1
O O22 -0.0124(5) 0.3938(4) 0.3839(4) 0.0763(10) Uani d . . 1
O O23 -0.3064(5) 0.3799(4) 0.4204(3) 0.0772(11) Uani d . . 1
F F11 0.6121(9) 0.8652(9) 0.5356(8) 0.201(5) Uani d . . 1
F F12 0.7125(11) 0.9617(4) 0.4095(9) 0.190(4) Uani d . . 1
F F13 0.8760(8) 0.8748(6) 0.5109(7) 0.172(3) Uani d . . 1
F F21 -0.0155(8) 0.2489(5) 0.1916(6) 0.147(2) Uani d . . 1
F F22 -0.2753(8) 0.2329(5) 0.2305(6) 0.153(3) Uani d . . 1
F F23 -0.1136(8) 0.1726(3) 0.3382(6) 0.140(2) Uani d . . 1
S S10 0.76540(13) 0.75209(10) 0.37357(11) 0.0584(3) Uani d . . 1
S S20 -0.16574(13) 0.38764(9) 0.33827(8) 0.0504(3) Uani d . . 1
I I1 0.25177(3) 0.53078(2) 0.36149(2) 0.0500(2) Uani d . . 1

loop_
_atom_site_aniso_label
_atom_site_aniso_U_11
_atom_site_aniso_U_22
_atom_site_aniso_U_33
_atom_site_aniso_U_12
_atom_site_aniso_U_13
_atom_site_aniso_U_23
C1 0.0462(19) 0.057(2) 0.044(2) -0.0069(16) -0.0054(15) 0.0046(16)
C2 0.0439(18) 0.057(2) 0.045(2) -0.0106(16) -0.0075(15) 0.0118(16)
C3 0.054(2) 0.057(2) 0.064(3) -0.0033(19) -0.0057(19) 0.004(2)
C4 0.069(3) 0.055(2) 0.088(4) -0.002(2) -0.020(3) 0.005(2)
C5 0.062(3) 0.067(3) 0.074(3) -0.007(2) -0.011(2) 0.007(2)
C6 0.079(4) 0.074(4) 0.089(4) -0.011(3) -0.016(3) 0.015(3)
C7 0.103(5) 0.121(6) 0.074(4) -0.016(4) -0.021(4) 0.020(4)
C8 0.116(7) 0.176(11) 0.105(7) -0.021(6) -0.028(5) 0.057(7)
C10 0.100(5) 0.086(5) 0.154(9) 0.008(4) -0.058(6) -0.044(5)
C11 0.053(2) 0.072(3) 0.042(2) -0.0174(19) -0.0035(17) -0.0048(19)
C12 0.096(4) 0.111(5) 0.052(3) -0.019(4) -0.021(3) 0.007(3)
C13 0.123(6) 0.171(9) 0.048(3) -0.039(6) -0.019(4) 0.014(4)
C14 0.137(7) 0.189(10) 0.062(5) -0.056(7) 0.015(5) -0.041(6)
C15 0.163(9) 0.127(7) 0.080(5) 0.013(6) 0.003(6) -0.041(5)
C16 0.095(4) 0.100(5) 0.087(5) 0.009(4) -0.015(4) -0.027(4)
C20 0.090(4) 0.078(3) 0.083(4) 0.007(3) -0.022(3) -0.022(3)
O11 0.0503(15) 0.0649(17) 0.067(2) -0.0175(13) -0.0171(14) 0.0255(15)
O12 0.100(3) 0.074(2) 0.103(3) -0.022(2) -0.056(3) 0.031(2)
O13 0.054(2) 0.156(5) 0.099(4) -0.025(2) -0.004(2) 0.010(3)
O21 0.103(3) 0.086(3) 0.054(2) 0.012(2) -0.006(2) 0.0123(19)
O22 0.071(2) 0.085(2) 0.081(3) -0.0238(19) -0.0258(19) 0.003(2)
O23 0.075(2) 0.094(3) 0.062(2) -0.026(2) 0.0078(18) -0.002(2)
F11 0.136(5) 0.276(11) 0.187(8) 0.018(6) -0.016(5) -0.151(8)
F12 0.220(7) 0.064(3) 0.309(11) -0.008(3) -0.128(8) -0.020(4)
F13 0.132(4) 0.172(5) 0.232(8) 0.008(4) -0.107(5) -0.096(5)
F21 0.151(5) 0.132(4) 0.141(5) 0.014(3) 0.038(4) -0.064(4)
F22 0.139(4) 0.154(5) 0.184(6) -0.008(4) -0.081(4) -0.089(5)
F23 0.188(5) 0.062(2) 0.176(6) -0.003(3) -0.052(4) 0.000(3)
S10 0.0483(6) 0.0582(6) 0.0720(8) -0.0094(4) -0.0178(5) 0.0092(5)
S20 0.0540(6) 0.0589(6) 0.0390(5) -0.0075(4) -0.0065(4) -0.0019(4)
I1 0.0545(3) 0.0585(3) 0.0390(3) -0.01739(15) -0.00572(14) 0.00317(14)

loop_
_atom_type_symbol
_atom_type_description
_atom_type_scat_dispersion_real
_atom_type_scat_dispersion_imag
_atom_type_scat_source
C C 0.0033 0.0016 'International Tables Vol C Tables 4.2.6.8 and 6.1.1.4'
H H 0.0000 0.0000 'International Tables Vol C Tables 4.2.6.8 and 6.1.1.4'
O O 0.0106 0.0060 'International Tables Vol C Tables 4.2.6.8 and 6.1.1.4'
F F 0.0171 0.0103 'International Tables Vol C Tables 4.2.6.8 and 6.1.1.4'
S S 0.1246 0.1234 'International Tables Vol C Tables 4.2.6.8 and 6.1.1.4'
I I -0.4742 1.8119 'International Tables Vol C Tables 4.2.6.8 and 6.1.1.4'

loop_
_geom_angle_atom_site_label_1
_geom_angle_atom_site_label_2
_geom_angle_atom_site_label_3
_geom_angle
C2 C1 I1 122.1(3)
C2 C1 H1 118.9
I1 C1 H1 118.9
C1 C2 O11 115.9(4)
C1 C2 C3 132.0(4)
O11 C2 C3 112.0(4)
C2 C3 C4 113.5(4)
C2 C3 H3A 108.9
C4 C3 H3A 108.9
C2 C3 H3B 108.9
C4 C3 H3B 108.9
H3A C3 H3B 107.7
C5 C4 C3 114.6(5)
C5 C4 H4A 108.6
C3 C4 H4A 108.6
C5 C4 H4B 108.6
C3 C4 H4B 108.6
H4A C4 H4B 107.6
C4 C5 C6 112.6(5)
C4 C5 H5A 109.1
C6 C5 H5A 109.1
C4 C5 H5B 109.1
C6 C5 H5B 109.1
H5A C5 H5B 107.8
C5 C6 C7 114.6(6)
C5 C6 H6A 108.6
C7 C6 H6A 108.6
C5 C6 H6B 108.6
C7 C6 H6B 108.6
H6A C6 H6B 107.6
C8 C7 C6 112.6(8)
C8 C7 H7A 109.1
C6 C7 H7A 109.1
C8 C7 H7B 109.1
C6 C7 H7B 109.1
H7A C7 H7B 107.8
C7 C8 H8A 109.5
C7 C8 H8B 109.5
H8A C8 H8B 109.5
C7 C8 H8C 109.5
H8A C8 H8C 109.5
H8B C8 H8C 109.5
F12 C10 F13 111.7(9)
F12 C10 F11 103.5(9)
F13 C10 F11 108.7(11)
F12 C10 S10 112.6(9)
F13 C10 S10 111.3(6)
F11 C10 S10 108.6(7)
C12 C11 C16 123.7(5)
C12 C11 I1 118.8(4)
C16 C11 I1 117.5(5)
C13 C12 C11 118.9(8)
C13 C12 H12 120.5
C11 C12 H12 120.5
C12 C13 C14 117.7(9)
C12 C13 H13 121.2
C14 C13 H13 121.2
C15 C14 C13 121.2(7)
C15 C14 H14 119.4
C13 C14 H14 119.4
C14 C15 C16 122.5(9)
C14 C15 H15 118.8
C16 C15 H15 118.8
C15 C16 C11 115.9(8)
C15 C16 H16 122.1
C11 C16 H16 122.1
F21 C20 F22 110.3(7)
F21 C20 F23 108.4(6)
F22 C20 F23 104.3(7)
F21 C20 S20 111.2(6)
F22 C20 S20 111.2(5)
F23 C20 S20 111.3(5)
C2 O11 S10 123.9(3)
O12 S10 O13 121.3(4)
O12 S10 O11 111.7(2)
O13 S10 O11 107.1(3)
O12 S10 C10 109.0(5)
O13 S10 C10 104.9(5)
O11 S10 C10 100.9(3)
O23 S20 O22 112.9(3)
O23 S20 O21 115.6(3)
O22 S20 O21 115.2(3)
O23 S20 C20 104.3(3)
O22 S20 C20 104.3(3)
O21 S20 C20 102.5(3)
C1 I1 C11 91.73(17)

loop_
_geom_bond_atom_site_label_1
_geom_bond_atom_site_label_2
_geom_bond_distance
C1 C2 1.318(6)
C1 I1 2.087(4)
C1 H1 0.93
C2 O11 1.433(5)
C2 C3 1.492(6)
C3 C4 1.537(7)
C3 H3A 0.97
C3 H3B 0.97
C4 C5 1.489(9)
C4 H4A 0.97
C4 H4B 0.97
C5 C6 1.516(9)
C5 H5A 0.97
C5 H5B 0.97
C6 C7 1.536(11)
C6 H6A 0.97
C6 H6B 0.97
C7 C8 1.540(11)
C7 H7A 0.97
C7 H7B 0.97
C8 H8A 0.96
C8 H8B 0.96
C8 H8C 0.96
C10 F12 1.287(13)
C10 F13 1.291(9)
C10 F11 1.337(14)
C10 S10 1.792(8)
C11 C12 1.370(9)
C11 C16 1.383(9)
C11 I1 2.103(5)
C12 C13 1.369(10)
C12 H12 0.93
C13 C14 1.415(16)
C13 H13 0.93
C14 C15 1.330(16)
C14 H14 0.93
C15 C16 1.370(11)
C15 H15 0.93
C16 H16 0.93
C20 F21 1.294(9)
C20 F22 1.297(8)
C20 F23 1.312(9)
C20 S20 1.828(6)
O11 S10 1.567(3)
O12 S10 1.391(4)
O13 S10 1.410(5)
O21 S20 1.436(4)
O22 S20 1.435(4)
O23 S20 1.433(4)

loop_
_geom_hbond_atom_site_label_D
_geom_hbond_atom_site_label_H
_geom_hbond_atom_site_label_A
_geom_hbond_site_symmetry_A
_geom_hbond_distance_DH
_geom_hbond_distance_HA
_geom_hbond_distance_DA
_geom_hbond_angle_DHA
C1 H1 O21 1_655 0.93 2.35 3.279(6) 172.8
C3 H3B I1 . 0.97 2.97 3.490(5) 114.9

loop_
_geom_torsion_atom_site_label_1
_geom_torsion_atom_site_label_2
_geom_torsion_atom_site_label_3
_geom_torsion_atom_site_label_4
_geom_torsion
I1 C1 C2 O11 -178.7(3)
I1 C1 C2 C3 -1.1(7)
C1 C2 C3 C4 -128.0(5)
O11 C2 C3 C4 49.6(5)
C2 C3 C4 C5 57.9(6)
C3 C4 C5 C6 177.1(5)
C4 C5 C6 C7 175.1(6)
C5 C6 C7 C8 -178.2(7)
C16 C11 C12 C13 -1.0(10)
I1 C11 C12 C13 177.2(6)
C11 C12 C13 C14 1.6(13)
C12 C13 C14 C15 -0.2(16)
C13 C14 C15 C16 -2.0(18)
C14 C15 C16 C11 2.6(16)
C12 C11 C16 C15 -1.1(11)
I1 C11 C16 C15 -179.3(7)
C1 C2 O11 S10 -64.5(5)
C3 C2 O11 S10 117.4(4)
C2 O11 S10 O12 15.9(5)
C2 O11 S10 O13 150.8(4)
C2 O11 S10 C10 -99.8(6)
F12 C10 S10 O12 -163.6(8)
F13 C10 S10 O12 70.1(10)
F11 C10 S10 O12 -49.6(8)
F12 C10 S10 O13 65.2(9)
F13 C10 S10 O13 -61.2(11)
F11 C10 S10 O13 179.2(7)
F12 C10 S10 O11 -46.0(9)
F13 C10 S10 O11 -172.3(9)
F11 C10 S10 O11 68.0(8)
F21 C20 S20 O23 179.8(6)
F22 C20 S20 O23 56.5(7)
F23 C20 S20 O23 -59.3(6)
F21 C20 S20 O22 -61.6(6)
F22 C20 S20 O22 175.1(6)
F23 C20 S20 O22 59.3(6)
F21 C20 S20 O21 58.9(6)
F22 C20 S20 O21 -64.4(7)
F23 C20 S20 O21 179.8(5)
